data_4307024
loop_
_publ_author_name
'Bhavesh A. Gandhi'
'Omar Green'
'Judith N. Burstyn'

_publ_contact_author_address
;University of Wisconsin-Madison
Department of Chemistry
1101 University Ave
Madison, WI 53706
;
_publ_contact_author_email burstyn@chem.wisc.edu
_publ_contact_author_fax 608-262-6143
_publ_contact_author_name 'Judith N. Burstyn'
_publ_contact_author_phone 608-262-0328
_publ_section_title
;
Facile Oxidation-Based Synthesis of Sterically Encumbered Four-Coordinate
Bis(2,9-di-tert-butyl-1,10-phenanthroline)copper(I) and Related
Three-Coordinate Copper(I) Complexes
;
_journal_name_full 'Inorganic Chemistry'
_journal_page_first 3816
_journal_page_last 3825
_journal_paper_doi 10.1021/ic0615224
_journal_volume 46
_journal_year 2007
_chemical_formula_sum 'C40 H48 Cl Cu2 F6 N4 Sb'
_chemical_formula_weight 983.10
_chemical_name_systematic
; 
 bis(2,9-di-tert-butyl-1,10-phenanthroline copper(I))chloride
 hexafluoroantimonate
;
_space_group_IT_number 2
_symmetry_cell_setting triclinic
_symmetry_space_group_name_Hall '-P 1'
_symmetry_space_group_name_H-M 'P -1'
_atom_sites_solution_hydrogens geom
_atom_sites_solution_primary direct
_atom_sites_solution_secondary difmap
_audit_creation_method SHELXL-97
_cell_angle_alpha 110.6470(10)
_cell_angle_beta 94.1180(10)
_cell_angle_gamma 111.1270(10)
_cell_formula_units_Z 2
_cell_length_a 11.4137(5)
_cell_length_b 14.6454(6)
_cell_length_c 15.1002(6)
_cell_measurement_temperature 100(2)
_cell_volume 2145.27(16)
_computing_cell_refinement 'Bruker SMART'
_computing_data_collection 'Bruker SMART'
_computing_data_reduction 'Bruker SAINT'
_computing_molecular_graphics 'Bruker SHELXTL'
_computing_publication_material 'Bruker SHELXTL'
_computing_structure_refinement 'SHELXL-97 (Sheldrick, 1997)'
_computing_structure_solution 'SHELXS-97 (Sheldrick, 1990)'
_diffrn_ambient_temperature 100(2)
_diffrn_measured_fraction_theta_full 0.988
_diffrn_measured_fraction_theta_max 0.988
_diffrn_measurement_device_type 'CCD area detector'
_diffrn_measurement_method 'phi and omega scans'
_diffrn_radiation_monochromator graphite
_diffrn_radiation_source 'fine-focus sealed tube'
_diffrn_radiation_type MoK\a
_diffrn_radiation_wavelength 0.71073
_diffrn_reflns_av_R_equivalents 0.0203
_diffrn_reflns_av_sigmaI/netI 0.0300
_diffrn_reflns_limit_h_max 14
_diffrn_reflns_limit_h_min -14
_diffrn_reflns_limit_k_max 18
_diffrn_reflns_limit_k_min -18
_diffrn_reflns_limit_l_max 18
_diffrn_reflns_limit_l_min -18
_diffrn_reflns_number 18018
_diffrn_reflns_theta_full 26.40
_diffrn_reflns_theta_max 26.40
_diffrn_reflns_theta_min 1.96
_exptl_absorpt_coefficient_mu 1.728
_exptl_absorpt_correction_T_max 0.7238
_exptl_absorpt_correction_T_min 0.5448
_exptl_absorpt_correction_type multi-scan
_exptl_absorpt_process_details '(TWINABS V.2.05, Bruker AXS(2004))'
_exptl_crystal_colour yellow
_exptl_crystal_density_diffrn 1.522
_exptl_crystal_density_method 'not measured'
_exptl_crystal_description plate
_exptl_crystal_F_000 992
_exptl_crystal_size_max 0.40
_exptl_crystal_size_mid 0.30
_exptl_crystal_size_min 0.20
_platon_squeeze_details
;
;
_refine_diff_density_max 1.313
_refine_diff_density_min -0.648
_refine_diff_density_rms 0.083
_refine_ls_extinction_method none
_refine_ls_goodness_of_fit_ref 1.046
_refine_ls_hydrogen_treatment constr
_refine_ls_matrix_type full
_refine_ls_number_parameters 504
_refine_ls_number_reflns 8699
_refine_ls_number_restraints 0
_refine_ls_restrained_S_all 1.046
_refine_ls_R_factor_all 0.0430
_refine_ls_R_factor_gt 0.0354
_refine_ls_shift/su_max 0.001
_refine_ls_shift/su_mean 0.000
_refine_ls_structure_factor_coef Fsqd
_refine_ls_weighting_details 'calc w=1/[\s^2^(Fo^2^)+(0.0507P)^2^+1.5937P] where P=(Fo^2^+2Fc^2^)/3'
_refine_ls_weighting_scheme calc
_refine_ls_wR_factor_gt 0.0909
_refine_ls_wR_factor_ref 0.0943
_reflns_number_gt 7266
_reflns_number_total 8699
_reflns_threshold_expression >2sigma(I)
_cod_data_source_file ic0615224si20060811_014005.cif
_cod_data_source_block dtp2CuBC24F20
_cod_depositor_comments
;
The following automatic conversions were performed:
'_symmetry_cell_setting' value 'Triclinic' changed to 'triclinic'
according to '/home/saulius/struct/CIF-dictionaries/cif_core.dic'
dictionary named 'cif_core.dic' version 2.4.1 from 2010-06-29.

Automatic conversion script
Id: cif_fix_enum 1527 2010-12-29 10:47:43Z saulius 
;
_cod_original_cell_volume 2145.27(15)
_cod_database_code 4307024

loop_
_symmetry_equiv_pos_as_xyz
'x, y, z'
'-x, -y, -z'

loop_
_atom_site_label
_atom_site_type_symbol
_atom_site_fract_x
_atom_site_fract_y
_atom_site_fract_z
_atom_site_U_iso_or_equiv
_atom_site_adp_type
_atom_site_occupancy
_atom_site_symmetry_multiplicity
_atom_site_calc_flag
_atom_site_refinement_flags
_atom_site_disorder_assembly
_atom_site_disorder_group
Sb Sb 0.56631(2) 0.197447(16) 0.324954(17) 0.03842(8) Uani 1 1 d . . .
Cu1 Cu 0.85089(3) 0.69404(3) 0.22889(3) 0.02653(9) Uani 1 1 d . . .
Cu2 Cu 0.83260(3) 0.70206(3) 0.02637(3) 0.02553(9) Uani 1 1 d . . .
Cl Cl 0.77030(7) 0.57419(5) 0.07826(5) 0.02826(15) Uani 1 1 d . . .
F1 F 0.5516(3) 0.2328(4) 0.2187(3) 0.1228(15) Uani 1 1 d . . .
F2 F 0.7261(2) 0.19340(18) 0.30966(19) 0.0616(6) Uani 1 1 d . . .
F3 F 0.5756(3) 0.1593(3) 0.4279(2) 0.0962(11) Uani 1 1 d . . .
F4 F 0.40714(19) 0.20127(18) 0.34289(18) 0.0574(6) Uani 1 1 d . . .
F5 F 0.4791(3) 0.05498(19) 0.2394(2) 0.0853(9) Uani 1 1 d . . .
F6 F 0.6475(2) 0.34158(19) 0.4024(3) 0.1278(17) Uani 1 1 d . . .
N1 N 0.9920(2) 0.78899(18) -0.00940(17) 0.0243(5) Uani 1 1 d . . .
N2 N 0.8068(2) 0.84239(18) 0.06934(17) 0.0241(5) Uani 1 1 d . . .
N3 N 0.7564(2) 0.75264(19) 0.33571(17) 0.0256(5) Uani 1 1 d . . .
N4 N 0.9974(2) 0.83907(18) 0.31010(16) 0.0223(5) Uani 1 1 d . . .
C1 C 1.0749(3) 0.7619(2) -0.0595(2) 0.0270(6) Uani 1 1 d . . .
C2 C 1.2002(3) 0.8397(3) -0.0446(2) 0.0321(7) Uani 1 1 d . . .
H2 H 1.2584 0.8203 -0.0811 0.039 Uiso 1 1 calc R . .
C3 C 1.2381(3) 0.9422(3) 0.0217(2) 0.0355(7) Uani 1 1 d . . .
H3 H 1.3247 0.9925 0.0349 0.043 Uiso 1 1 calc R . .
C4 C 1.1503(3) 0.9745(2) 0.0712(2) 0.0294(6) Uani 1 1 d . . .
C5 C 1.1797(3) 1.0813(2) 0.1367(2) 0.0343(7) Uani 1 1 d . . .
H5 H 1.2644 1.1352 0.1515 0.041 Uiso 1 1 calc R . .
C6 C 1.0888(3) 1.1073(2) 0.1782(2) 0.0339(7) Uani 1 1 d . . .
H6 H 1.1106 1.1792 0.2219 0.041 Uiso 1 1 calc R . .
C7 C 0.9594(3) 1.0279(2) 0.1573(2) 0.0295(6) Uani 1 1 d . . .
C8 C 0.8602(3) 1.0505(2) 0.1960(2) 0.0325(7) Uani 1 1 d . . .
H8 H 0.8778 1.1206 0.2419 0.039 Uiso 1 1 calc R . .
C9 C 0.7375(3) 0.9712(3) 0.1674(2) 0.0327(7) Uani 1 1 d . . .
H9 H 0.6700 0.9869 0.1929 0.039 Uiso 1 1 calc R . .
C10 C 0.7107(3) 0.8667(2) 0.1006(2) 0.0270(6) Uani 1 1 d . . .
C11 C 0.9289(3) 0.9220(2) 0.0952(2) 0.0245(6) Uani 1 1 d . . .
C12 C 1.0260(3) 0.8931(2) 0.0514(2) 0.0251(6) Uani 1 1 d . . .
C13 C 1.0288(3) 0.6451(2) -0.1318(2) 0.0302(6) Uani 1 1 d . . .
C14 C 1.1161(4) 0.6326(3) -0.2038(3) 0.0491(9) Uani 1 1 d . . .
H14A H 1.0815 0.5578 -0.2509 0.074 Uiso 1 1 calc R . .
H14B H 1.2033 0.6532 -0.1683 0.074 Uiso 1 1 calc R . .
H14C H 1.1194 0.6789 -0.2381 0.074 Uiso 1 1 calc R . .
C15 C 0.8916(3) 0.6042(3) -0.1876(3) 0.0422(8) Uani 1 1 d . . .
H15A H 0.8341 0.6045 -0.1425 0.063 Uiso 1 1 calc R . .
H15B H 0.8648 0.5310 -0.2364 0.063 Uiso 1 1 calc R . .
H15C H 0.8873 0.6507 -0.2199 0.063 Uiso 1 1 calc R . .
C16 C 1.0325(4) 0.5773(3) -0.0747(3) 0.0461(9) Uani 1 1 d . . .
H16A H 0.9716 0.5793 -0.0322 0.069 Uiso 1 1 calc R . .
H16B H 1.1198 0.6063 -0.0352 0.069 Uiso 1 1 calc R . .
H16C H 1.0085 0.5031 -0.1202 0.069 Uiso 1 1 calc R . .
C17 C 0.5738(3) 0.7787(3) 0.0636(2) 0.0308(6) Uani 1 1 d . . .
C18 C 0.5431(3) 0.7297(3) 0.1378(2) 0.0428(8) Uani 1 1 d . . .
H18A H 0.6040 0.6987 0.1460 0.064 Uiso 1 1 calc R . .
H18B H 0.4550 0.6735 0.1148 0.064 Uiso 1 1 calc R . .
H18C H 0.5504 0.7855 0.2003 0.064 Uiso 1 1 calc R . .
C19 C 0.4770(3) 0.8255(3) 0.0498(3) 0.0476(9) Uani 1 1 d . . .
H19A H 0.4781 0.8768 0.1130 0.071 Uiso 1 1 calc R . .
H19B H 0.3903 0.7676 0.0215 0.071 Uiso 1 1 calc R . .
H19C H 0.5007 0.8620 0.0063 0.071 Uiso 1 1 calc R . .
C20 C 0.5573(3) 0.6902(3) -0.0342(2) 0.0363(7) Uani 1 1 d . . .
H20A H 0.5803 0.7213 -0.0817 0.054 Uiso 1 1 calc R . .
H20B H 0.4673 0.6374 -0.0570 0.054 Uiso 1 1 calc R . .
H20C H 0.6137 0.6551 -0.0268 0.054 Uiso 1 1 calc R . .
C21 C 0.6446(3) 0.7094(3) 0.3585(2) 0.0335(7) Uani 1 1 d . . .
C22 C 0.5796(3) 0.7735(3) 0.4024(2) 0.0359(7) Uani 1 1 d . . .
H22 H 0.4994 0.7417 0.4174 0.043 Uiso 1 1 calc R . .
C23 C 0.6306(3) 0.8794(3) 0.4232(2) 0.0357(7) Uani 1 1 d . . .
H23 H 0.5843 0.9210 0.4501 0.043 Uiso 1 1 calc R . .
C24 C 0.7524(3) 0.9288(2) 0.4053(2) 0.0281(6) Uani 1 1 d . . .
C25 C 0.8186(3) 1.0416(3) 0.4333(2) 0.0318(7) Uani 1 1 d . . .
H25 H 0.7758 1.0867 0.4587 0.038 Uiso 1 1 calc R . .
C26 C 0.9407(3) 1.0850(2) 0.4244(2) 0.0293(6) Uani 1 1 d . . .
H26 H 0.9837 1.1605 0.4453 0.035 Uiso 1 1 calc R . .
C27 C 1.0068(3) 1.0186(2) 0.38359(19) 0.0240(6) Uani 1 1 d . . .
C28 C 1.1357(3) 1.0587(2) 0.3753(2) 0.0273(6) Uani 1 1 d . . .
H28 H 1.1828 1.1334 0.3937 0.033 Uiso 1 1 calc R . .
C29 C 1.1928(3) 0.9898(2) 0.3407(2) 0.0279(6) Uani 1 1 d . . .
H29 H 1.2807 1.0171 0.3373 0.034 Uiso 1 1 calc R . .
C30 C 1.1226(2) 0.8787(2) 0.31015(19) 0.0223(5) Uani 1 1 d . . .
C31 C 0.9413(2) 0.9066(2) 0.34943(19) 0.0222(5) Uani 1 1 d . . .
C32 C 0.8114(3) 0.8607(2) 0.36191(19) 0.0247(6) Uani 1 1 d . . .
C33 C 0.5903(4) 0.5913(3) 0.3396(3) 0.0470(9) Uani 1 1 d . . .
C34 C 0.4653(5) 0.5321(4) 0.2591(6) 0.113(3) Uani 1 1 d . . .
H34A H 0.4855 0.5382 0.1989 0.170 Uiso 1 1 calc R . .
H34B H 0.4045 0.5642 0.2792 0.170 Uiso 1 1 calc R . .
H34C H 0.4266 0.4563 0.2480 0.170 Uiso 1 1 calc R . .
C35 C 0.5624(9) 0.5813(5) 0.4334(5) 0.147(4) Uani 1 1 d . . .
H35A H 0.5255 0.5054 0.4224 0.220 Uiso 1 1 calc R . .
H35B H 0.5010 0.6123 0.4548 0.220 Uiso 1 1 calc R . .
H35C H 0.6428 0.6196 0.4837 0.220 Uiso 1 1 calc R . .
C36 C 0.6787(4) 0.5381(3) 0.3051(3) 0.0541(10) Uani 1 1 d . . .
H36A H 0.7620 0.5769 0.3521 0.081 Uiso 1 1 calc R . .
H36B H 0.6915 0.5387 0.2418 0.081 Uiso 1 1 calc R . .
H36C H 0.6403 0.4639 0.2988 0.081 Uiso 1 1 calc R . .
C37 C 1.1862(3) 0.8005(2) 0.2776(2) 0.0286(6) Uani 1 1 d . . .
C38 C 1.3303(3) 0.8546(3) 0.3245(3) 0.0465(9) Uani 1 1 d . . .
H38A H 1.3664 0.8009 0.3074 0.070 Uiso 1 1 calc R . .
H38B H 1.3432 0.8880 0.3953 0.070 Uiso 1 1 calc R . .
H38C H 1.3738 0.9095 0.3009 0.070 Uiso 1 1 calc R . .
C39 C 1.1277(3) 0.7091(3) 0.3121(3) 0.0413(8) Uani 1 1 d . . .
H39A H 1.0365 0.6666 0.2789 0.062 Uiso 1 1 calc R . .
H39B H 1.1354 0.7400 0.3825 0.062 Uiso 1 1 calc R . .
H39C H 1.1744 0.6630 0.2968 0.062 Uiso 1 1 calc R . .
C40 C 1.1642(4) 0.7538(3) 0.1675(3) 0.0480(9) Uani 1 1 d . . .
H40A H 1.2078 0.8110 0.1465 0.072 Uiso 1 1 calc R . .
H40B H 1.0715 0.7207 0.1385 0.072 Uiso 1 1 calc R . .
H40C H 1.1992 0.6995 0.1465 0.072 Uiso 1 1 calc R . .

loop_
_atom_site_aniso_label
_atom_site_aniso_U_11
_atom_site_aniso_U_22
_atom_site_aniso_U_33
_atom_site_aniso_U_23
_atom_site_aniso_U_13
_atom_site_aniso_U_12
Sb 0.03455(13) 0.02311(12) 0.04832(15) 0.00976(10) 0.01464(10) 0.00563(9)
Cu1 0.02623(18) 0.02166(18) 0.02929(19) 0.00754(15) 0.00630(14) 0.01006(14)
Cu2 0.02148(17) 0.02099(18) 0.03240(19) 0.01099(15) 0.00598(14) 0.00685(14)
Cl 0.0324(4) 0.0197(3) 0.0302(4) 0.0090(3) 0.0114(3) 0.0084(3)
F1 0.094(2) 0.190(4) 0.158(3) 0.142(3) 0.059(2) 0.062(3)
F2 0.0502(13) 0.0470(13) 0.0948(18) 0.0253(12) 0.0408(13) 0.0269(11)
F3 0.115(2) 0.185(3) 0.0759(18) 0.089(2) 0.0648(18) 0.113(3)
F4 0.0308(10) 0.0488(13) 0.0779(16) 0.0161(12) 0.0116(10) 0.0101(9)
F5 0.0775(18) 0.0379(13) 0.0889(19) -0.0134(13) 0.0359(15) 0.0034(12)
F6 0.0376(14) 0.0283(13) 0.240(4) -0.0187(19) -0.0032(19) 0.0086(11)
N1 0.0202(11) 0.0254(12) 0.0323(13) 0.0163(10) 0.0051(10) 0.0104(10)
N2 0.0212(11) 0.0248(12) 0.0265(12) 0.0103(10) 0.0028(9) 0.0106(10)
N3 0.0229(12) 0.0279(12) 0.0229(12) 0.0091(10) 0.0061(9) 0.0083(10)
N4 0.0222(11) 0.0229(12) 0.0232(11) 0.0090(9) 0.0054(9) 0.0111(9)
C1 0.0221(13) 0.0343(16) 0.0330(15) 0.0215(13) 0.0067(12) 0.0132(12)
C2 0.0205(14) 0.0432(18) 0.0402(17) 0.0265(15) 0.0080(13) 0.0118(13)
C3 0.0203(14) 0.0441(19) 0.0411(18) 0.0259(16) 0.0027(13) 0.0048(13)
C4 0.0260(14) 0.0311(15) 0.0288(15) 0.0193(13) -0.0019(12) 0.0038(12)
C5 0.0305(16) 0.0283(15) 0.0331(16) 0.0170(13) -0.0068(13) -0.0016(13)
C6 0.0440(18) 0.0189(14) 0.0285(15) 0.0092(12) -0.0082(13) 0.0054(13)
C7 0.0375(16) 0.0236(14) 0.0263(14) 0.0120(12) -0.0027(12) 0.0114(13)
C8 0.0481(19) 0.0281(15) 0.0231(14) 0.0079(12) -0.0003(13) 0.0219(14)
C9 0.0387(17) 0.0383(17) 0.0268(15) 0.0113(13) 0.0050(13) 0.0245(14)
C10 0.0272(14) 0.0331(16) 0.0235(14) 0.0115(12) 0.0032(11) 0.0159(12)
C11 0.0266(14) 0.0236(14) 0.0232(13) 0.0113(11) -0.0015(11) 0.0097(11)
C12 0.0213(13) 0.0246(14) 0.0293(14) 0.0156(12) -0.0005(11) 0.0061(11)
C13 0.0309(15) 0.0333(16) 0.0352(16) 0.0173(14) 0.0141(13) 0.0184(13)
C14 0.043(2) 0.055(2) 0.044(2) 0.0151(18) 0.0218(17) 0.0167(18)
C15 0.0376(18) 0.0272(16) 0.054(2) 0.0067(15) 0.0045(16) 0.0158(14)
C16 0.072(3) 0.042(2) 0.048(2) 0.0246(17) 0.0265(19) 0.0401(19)
C17 0.0221(14) 0.0422(18) 0.0288(15) 0.0118(14) 0.0050(12) 0.0170(13)
C18 0.0288(16) 0.061(2) 0.0345(18) 0.0197(17) 0.0088(14) 0.0137(16)
C19 0.0308(17) 0.054(2) 0.056(2) 0.0128(18) 0.0014(16) 0.0262(17)
C20 0.0208(14) 0.0438(19) 0.0330(16) 0.0071(14) 0.0040(12) 0.0101(13)
C21 0.0278(15) 0.0392(17) 0.0255(15) 0.0095(13) 0.0072(12) 0.0086(13)
C22 0.0207(14) 0.047(2) 0.0254(15) 0.0041(14) 0.0067(12) 0.0085(14)
C23 0.0233(15) 0.052(2) 0.0217(14) -0.0005(14) 0.0015(12) 0.0209(14)
C24 0.0257(14) 0.0379(16) 0.0183(13) 0.0036(12) 0.0007(11) 0.0187(13)
C25 0.0380(17) 0.0376(17) 0.0211(14) 0.0036(13) 0.0019(12) 0.0263(14)
C26 0.0379(17) 0.0246(14) 0.0229(14) 0.0051(12) -0.0010(12) 0.0163(13)
C27 0.0260(14) 0.0241(14) 0.0203(13) 0.0078(11) -0.0008(11) 0.0109(11)
C28 0.0294(15) 0.0243(14) 0.0256(14) 0.0114(12) 0.0010(12) 0.0079(12)
C29 0.0227(14) 0.0323(15) 0.0275(14) 0.0146(13) 0.0048(11) 0.0077(12)
C30 0.0197(13) 0.0265(14) 0.0229(13) 0.0120(11) 0.0041(10) 0.0101(11)
C31 0.0209(13) 0.0272(14) 0.0195(13) 0.0093(11) 0.0018(10) 0.0116(11)
C32 0.0253(14) 0.0308(15) 0.0192(13) 0.0090(11) 0.0033(11) 0.0145(12)
C33 0.044(2) 0.0364(19) 0.047(2) 0.0126(16) 0.0255(17) 0.0037(16)
C34 0.053(3) 0.040(3) 0.175(7) -0.011(3) -0.016(3) 0.004(2)
C35 0.285(10) 0.067(4) 0.116(5) 0.058(4) 0.152(7) 0.063(5)
C36 0.061(2) 0.040(2) 0.071(3) 0.035(2) 0.030(2) 0.0171(18)
C37 0.0228(14) 0.0336(16) 0.0321(15) 0.0122(13) 0.0057(12) 0.0160(12)
C38 0.0281(17) 0.043(2) 0.062(2) 0.0110(17) 0.0000(16) 0.0196(15)
C39 0.0425(19) 0.0378(18) 0.052(2) 0.0178(16) 0.0148(16) 0.0248(16)
C40 0.053(2) 0.070(3) 0.0377(19) 0.0210(18) 0.0168(16) 0.043(2)

loop_
_atom_type_symbol
_atom_type_description
_atom_type_scat_dispersion_real
_atom_type_scat_dispersion_imag
_atom_type_scat_source
C C 0.0033 0.0016 'International Tables Vol C Tables 4.2.6.8 and 6.1.1.4'
H H 0.0000 0.0000 'International Tables Vol C Tables 4.2.6.8 and 6.1.1.4'
N N 0.0061 0.0033 'International Tables Vol C Tables 4.2.6.8 and 6.1.1.4'
F F 0.0171 0.0103 'International Tables Vol C Tables 4.2.6.8 and 6.1.1.4'
Cu Cu 0.3201 1.2651 'International Tables Vol C Tables 4.2.6.8 and 6.1.1.4'
Sb Sb -0.5866 1.5461 'International Tables Vol C Tables 4.2.6.8 and 6.1.1.4'
Cl Cl 0.1484 0.1585 'International Tables Vol C Tables 4.2.6.8 and 6.1.1.4'

loop_
_geom_angle_atom_site_label_1
_geom_angle_atom_site_label_2
_geom_angle_atom_site_label_3
_geom_angle
_geom_angle_site_symmetry_1
_geom_angle_site_symmetry_3
_geom_angle_publ_flag
F3 Sb F6 93.3(2) . . ?
F3 Sb F5 91.02(17) . . ?
F6 Sb F5 175.36(18) . . ?
F3 Sb F1 178.20(17) . . ?
F6 Sb F1 88.0(2) . . ?
F5 Sb F1 87.60(19) . . ?
F3 Sb F4 89.13(11) . . ?
F6 Sb F4 89.58(11) . . ?
F5 Sb F4 88.85(11) . . ?
F1 Sb F4 89.68(13) . . ?
F3 Sb F2 89.63(12) . . ?
F6 Sb F2 90.25(11) . . ?
F5 Sb F2 91.42(11) . . ?
F1 Sb F2 91.57(13) . . ?
F4 Sb F2 178.73(11) . . ?
N4 Cu1 N3 81.55(9) . . ?
N4 Cu1 Cl 141.28(7) . . ?
N3 Cu1 Cl 129.82(7) . . ?
N1 Cu2 N2 82.88(9) . . ?
N1 Cu2 Cl 139.23(7) . . ?
N2 Cu2 Cl 129.90(7) . . ?
Cu2 Cl Cu1 89.92(3) . . ?
C1 N1 C12 119.8(2) . . ?
C1 N1 Cu2 132.63(19) . . ?
C12 N1 Cu2 105.55(18) . . ?
C10 N2 C11 119.6(2) . . ?
C10 N2 Cu2 132.0(2) . . ?
C11 N2 Cu2 104.83(17) . . ?
C21 N3 C32 118.9(3) . . ?
C21 N3 Cu1 134.3(2) . . ?
C32 N3 Cu1 103.65(17) . . ?
C30 N4 C31 119.8(2) . . ?
C30 N4 Cu1 131.70(19) . . ?
C31 N4 Cu1 106.15(17) . . ?
N1 C1 C2 120.1(3) . . ?
N1 C1 C13 117.7(2) . . ?
C2 C1 C13 122.2(3) . . ?
C3 C2 C1 120.3(3) . . ?
C2 C3 C4 120.7(3) . . ?
C3 C4 C12 115.8(3) . . ?
C3 C4 C5 124.2(3) . . ?
C12 C4 C5 120.0(3) . . ?
C6 C5 C4 120.9(3) . . ?
C5 C6 C7 121.0(3) . . ?
C11 C7 C8 117.2(3) . . ?
C11 C7 C6 119.2(3) . . ?
C8 C7 C6 123.6(3) . . ?
C9 C8 C7 119.8(3) . . ?
C8 C9 C10 120.6(3) . . ?
N2 C10 C9 119.9(3) . . ?
N2 C10 C17 118.6(2) . . ?
C9 C10 C17 121.6(3) . . ?
N2 C11 C7 122.6(3) . . ?
N2 C11 C12 117.1(2) . . ?
C7 C11 C12 120.2(3) . . ?
N1 C12 C4 123.0(3) . . ?
N1 C12 C11 118.4(2) . . ?
C4 C12 C11 118.6(3) . . ?
C15 C13 C1 110.0(2) . . ?
C15 C13 C14 109.3(3) . . ?
C1 C13 C14 111.7(3) . . ?
C15 C13 C16 109.1(3) . . ?
C1 C13 C16 108.4(3) . . ?
C14 C13 C16 108.2(3) . . ?
C10 C17 C20 112.0(2) . . ?
C10 C17 C18 108.9(2) . . ?
C20 C17 C18 108.9(3) . . ?
C10 C17 C19 110.2(3) . . ?
C20 C17 C19 107.5(3) . . ?
C18 C17 C19 109.3(3) . . ?
N3 C21 C22 120.4(3) . . ?
N3 C21 C33 119.1(3) . . ?
C22 C21 C33 120.5(3) . . ?
C23 C22 C21 120.6(3) . . ?
C22 C23 C24 120.4(3) . . ?
C32 C24 C23 115.9(3) . . ?
C32 C24 C25 120.0(3) . . ?
C23 C24 C25 124.0(3) . . ?
C26 C25 C24 121.1(3) . . ?
C25 C26 C27 120.8(3) . . ?
C31 C27 C28 116.7(3) . . ?
C31 C27 C26 119.4(3) . . ?
C28 C27 C26 123.8(3) . . ?
C29 C28 C27 119.7(3) . . ?
C28 C29 C30 120.6(3) . . ?
N4 C30 C29 120.1(2) . . ?
N4 C30 C37 118.1(2) . . ?
C29 C30 C37 121.7(2) . . ?
N4 C31 C27 122.7(2) . . ?
N4 C31 C32 117.8(2) . . ?
C27 C31 C32 119.4(2) . . ?
N3 C32 C24 123.6(3) . . ?
N3 C32 C31 117.1(2) . . ?
C24 C32 C31 119.2(3) . . ?
C36 C33 C35 108.8(4) . . ?
C36 C33 C21 114.0(3) . . ?
C35 C33 C21 108.2(3) . . ?
C36 C33 C34 107.0(4) . . ?
C35 C33 C34 110.7(5) . . ?
C21 C33 C34 108.3(4) . . ?
C40 C37 C38 110.4(3) . . ?
C40 C37 C30 109.7(2) . . ?
C38 C37 C30 111.5(3) . . ?
C40 C37 C39 109.8(3) . . ?
C38 C37 C39 105.8(3) . . ?
C30 C37 C39 109.6(2) . . ?

loop_
_geom_bond_atom_site_label_1
_geom_bond_atom_site_label_2
_geom_bond_distance
_geom_bond_site_symmetry_2
_geom_bond_publ_flag
Sb F3 1.835(2) . ?
Sb F6 1.837(2) . ?
Sb F5 1.852(2) . ?
Sb F1 1.865(3) . ?
Sb F4 1.874(2) . ?
Sb F2 1.874(2) . ?
Cu1 N4 2.030(2) . ?
Cu1 N3 2.108(2) . ?
Cu1 Cl 2.1956(8) . ?
Cu2 N1 2.044(2) . ?
Cu2 N2 2.063(2) . ?
Cu2 Cl 2.1866(7) . ?
N1 C1 1.336(4) . ?
N1 C12 1.361(4) . ?
N2 C10 1.338(4) . ?
N2 C11 1.372(3) . ?
N3 C21 1.334(4) . ?
N3 C32 1.365(4) . ?
N4 C30 1.334(3) . ?
N4 C31 1.356(3) . ?
C1 C2 1.412(4) . ?
C1 C13 1.532(4) . ?
C2 C3 1.362(5) . ?
C3 C4 1.409(5) . ?
C4 C12 1.412(4) . ?
C4 C5 1.422(4) . ?
C5 C6 1.350(5) . ?
C6 C7 1.439(4) . ?
C7 C11 1.395(4) . ?
C7 C8 1.401(4) . ?
C8 C9 1.373(5) . ?
C9 C10 1.408(4) . ?
C10 C17 1.526(4) . ?
C11 C12 1.446(4) . ?
C13 C15 1.516(4) . ?
C13 C14 1.534(4) . ?
C13 C16 1.537(4) . ?
C17 C20 1.527(4) . ?
C17 C18 1.529(4) . ?
C17 C19 1.532(4) . ?
C21 C22 1.416(4) . ?
C21 C33 1.521(5) . ?
C22 C23 1.350(5) . ?
C23 C24 1.413(4) . ?
C24 C32 1.401(4) . ?
C24 C25 1.428(4) . ?
C25 C26 1.347(4) . ?
C26 C27 1.439(4) . ?
C27 C31 1.406(4) . ?
C27 C28 1.407(4) . ?
C28 C29 1.367(4) . ?
C29 C30 1.407(4) . ?
C30 C37 1.528(4) . ?
C31 C32 1.448(4) . ?
C33 C36 1.500(5) . ?
C33 C35 1.520(6) . ?
C33 C34 1.543(7) . ?
C37 C40 1.520(4) . ?
C37 C38 1.527(4) . ?
C37 C39 1.551(4) . ?

loop_
_geom_torsion_atom_site_label_1
_geom_torsion_atom_site_label_2
_geom_torsion_atom_site_label_3
_geom_torsion_atom_site_label_4
_geom_torsion
_geom_torsion_site_symmetry_1
_geom_torsion_site_symmetry_2
_geom_torsion_site_symmetry_3
_geom_torsion_site_symmetry_4
_geom_torsion_publ_flag
N1 Cu2 Cl Cu1 86.99(11) . . . . ?
N2 Cu2 Cl Cu1 -49.24(9) . . . . ?
N4 Cu1 Cl Cu2 -32.68(11) . . . . ?
N3 Cu1 Cl Cu2 104.58(9) . . . . ?
N2 Cu2 N1 C1 -169.6(3) . . . . ?
Cl Cu2 N1 C1 42.7(3) . . . . ?
N2 Cu2 N1 C12 27.39(17) . . . . ?
Cl Cu2 N1 C12 -120.27(15) . . . . ?
N1 Cu2 N2 C10 173.6(3) . . . . ?
Cl Cu2 N2 C10 -33.5(3) . . . . ?
N1 Cu2 N2 C11 -28.49(17) . . . . ?
Cl Cu2 N2 C11 124.43(15) . . . . ?
N4 Cu1 N3 C21 -170.3(3) . . . . ?
Cl Cu1 N3 C21 35.1(3) . . . . ?
N4 Cu1 N3 C32 30.98(17) . . . . ?
Cl Cu1 N3 C32 -123.61(15) . . . . ?
N3 Cu1 N4 C30 167.6(2) . . . . ?
Cl Cu1 N4 C30 -44.2(3) . . . . ?
N3 Cu1 N4 C31 -30.43(17) . . . . ?
Cl Cu1 N4 C31 117.77(16) . . . . ?
C12 N1 C1 C2 4.1(4) . . . . ?
Cu2 N1 C1 C2 -156.9(2) . . . . ?
C12 N1 C1 C13 -176.1(2) . . . . ?
Cu2 N1 C1 C13 22.8(4) . . . . ?
N1 C1 C2 C3 1.0(4) . . . . ?
C13 C1 C2 C3 -178.8(3) . . . . ?
C1 C2 C3 C4 -4.9(4) . . . . ?
C2 C3 C4 C12 3.6(4) . . . . ?
C2 C3 C4 C5 -175.8(3) . . . . ?
C3 C4 C5 C6 177.0(3) . . . . ?
C12 C4 C5 C6 -2.3(4) . . . . ?
C4 C5 C6 C7 -0.1(4) . . . . ?
C5 C6 C7 C11 1.7(4) . . . . ?
C5 C6 C7 C8 -178.2(3) . . . . ?
C11 C7 C8 C9 -4.0(4) . . . . ?
C6 C7 C8 C9 175.9(3) . . . . ?
C7 C8 C9 C10 1.0(4) . . . . ?
C11 N2 C10 C9 -6.3(4) . . . . ?
Cu2 N2 C10 C9 149.0(2) . . . . ?
C11 N2 C10 C17 174.6(2) . . . . ?
Cu2 N2 C10 C17 -30.1(4) . . . . ?
C8 C9 C10 N2 4.3(4) . . . . ?
C8 C9 C10 C17 -176.6(3) . . . . ?
C10 N2 C11 C7 3.2(4) . . . . ?
Cu2 N2 C11 C7 -158.1(2) . . . . ?
C10 N2 C11 C12 -173.9(2) . . . . ?
Cu2 N2 C11 C12 24.9(3) . . . . ?
C8 C7 C11 N2 2.1(4) . . . . ?
C6 C7 C11 N2 -177.8(2) . . . . ?
C8 C7 C11 C12 179.0(2) . . . . ?
C6 C7 C11 C12 -0.9(4) . . . . ?
C1 N1 C12 C4 -5.5(4) . . . . ?
Cu2 N1 C12 C4 160.2(2) . . . . ?
C1 N1 C12 C11 172.5(2) . . . . ?
Cu2 N1 C12 C11 -21.9(3) . . . . ?
C3 C4 C12 N1 1.6(4) . . . . ?
C5 C4 C12 N1 -179.0(3) . . . . ?
C3 C4 C12 C11 -176.4(2) . . . . ?
C5 C4 C12 C11 3.0(4) . . . . ?
N2 C11 C12 N1 -2.4(4) . . . . ?
C7 C11 C12 N1 -179.5(2) . . . . ?
N2 C11 C12 C4 175.7(2) . . . . ?
C7 C11 C12 C4 -1.4(4) . . . . ?
N1 C1 C13 C15 41.8(3) . . . . ?
C2 C1 C13 C15 -138.4(3) . . . . ?
N1 C1 C13 C14 163.5(3) . . . . ?
C2 C1 C13 C14 -16.8(4) . . . . ?
N1 C1 C13 C16 -77.4(3) . . . . ?
C2 C1 C13 C16 102.4(3) . . . . ?
N2 C10 C17 C20 -24.3(4) . . . . ?
C9 C10 C17 C20 156.5(3) . . . . ?
N2 C10 C17 C18 96.2(3) . . . . ?
C9 C10 C17 C18 -82.9(3) . . . . ?
N2 C10 C17 C19 -143.9(3) . . . . ?
C9 C10 C17 C19 37.0(4) . . . . ?
C32 N3 C21 C22 4.7(4) . . . . ?
Cu1 N3 C21 C22 -151.5(2) . . . . ?
C32 N3 C21 C33 -173.3(3) . . . . ?
Cu1 N3 C21 C33 30.5(4) . . . . ?
N3 C21 C22 C23 -1.0(5) . . . . ?
C33 C21 C22 C23 177.0(3) . . . . ?
C21 C22 C23 C24 -2.7(5) . . . . ?
C22 C23 C24 C32 2.5(4) . . . . ?
C22 C23 C24 C25 -173.9(3) . . . . ?
C32 C24 C25 C26 -4.2(4) . . . . ?
C23 C24 C25 C26 172.1(3) . . . . ?
C24 C25 C26 C27 1.8(4) . . . . ?
C25 C26 C27 C31 2.4(4) . . . . ?
C25 C26 C27 C28 -177.6(3) . . . . ?
C31 C27 C28 C29 -3.7(4) . . . . ?
C26 C27 C28 C29 176.2(3) . . . . ?
C27 C28 C29 C30 2.2(4) . . . . ?
C31 N4 C30 C29 -7.2(4) . . . . ?
Cu1 N4 C30 C29 152.7(2) . . . . ?
C31 N4 C30 C37 172.0(2) . . . . ?
Cu1 N4 C30 C37 -28.0(4) . . . . ?
C28 C29 C30 N4 3.4(4) . . . . ?
C28 C29 C30 C37 -175.8(3) . . . . ?
C30 N4 C31 C27 5.6(4) . . . . ?
Cu1 N4 C31 C27 -158.9(2) . . . . ?
C30 N4 C31 C32 -170.3(2) . . . . ?
Cu1 N4 C31 C32 25.2(3) . . . . ?
C28 C27 C31 N4 0.0(4) . . . . ?
C26 C27 C31 N4 180.0(2) . . . . ?
C28 C27 C31 C32 175.8(2) . . . . ?
C26 C27 C31 C32 -4.2(4) . . . . ?
C21 N3 C32 C24 -5.0(4) . . . . ?
Cu1 N3 C32 C24 157.7(2) . . . . ?
C21 N3 C32 C31 170.8(2) . . . . ?
Cu1 N3 C32 C31 -26.5(3) . . . . ?
C23 C24 C32 N3 1.4(4) . . . . ?
C25 C24 C32 N3 177.9(3) . . . . ?
C23 C24 C32 C31 -174.4(2) . . . . ?
C25 C24 C32 C31 2.2(4) . . . . ?
N4 C31 C32 N3 1.9(4) . . . . ?
C27 C31 C32 N3 -174.1(2) . . . . ?
N4 C31 C32 C24 177.9(2) . . . . ?
C27 C31 C32 C24 1.9(4) . . . . ?
N3 C21 C33 C36 5.7(5) . . . . ?
C22 C21 C33 C36 -172.3(3) . . . . ?
N3 C21 C33 C35 126.9(5) . . . . ?
C22 C21 C33 C35 -51.2(6) . . . . ?
N3 C21 C33 C34 -113.1(4) . . . . ?
C22 C21 C33 C34 68.9(5) . . . . ?
N4 C30 C37 C40 84.5(3) . . . . ?
C29 C30 C37 C40 -96.3(3) . . . . ?
N4 C30 C37 C38 -152.9(3) . . . . ?
C29 C30 C37 C38 26.3(4) . . . . ?
N4 C30 C37 C39 -36.2(3) . . . . ?
C29 C30 C37 C39 143.1(3) . . . . ?

loop_
_platon_squeeze_void_nr
_platon_squeeze_void_average_x
_platon_squeeze_void_average_y
_platon_squeeze_void_average_z
_platon_squeeze_void_volume
_platon_squeeze_void_count_electrons
1 0.000 0.500 0.500 279.8 58.5
2 0.284 0.600 0.163 15.3 0.6
3 0.467 0.951 0.937 7.7 -1.7
4 0.538 0.056 0.072 7.6 -1.7
5 0.716 0.400 0.837 15.3 0.5
